data_2104684
loop_
_publ_author_name
'Li, Liang'
'Sch\"onleber, Andreas'
'van Smaalen, Sander'

_publ_section_title
;
 Modulation functions of incommensurately modulated Cr~2~P~2~O~7~
 studied by the maximum entropy method (MEM)
;
_journal_coeditor_code BP5028
_journal_issue 2
_journal_name_full 'Acta Crystallographica Section B'
_journal_page_first 130
_journal_page_last 140
_journal_paper_doi 10.1107/S0108768110003393
_journal_volume 66
_journal_year 2010
_chemical_formula_sum 'Cr2 O7 P2'
_chemical_formula_weight 277.9
_chemical_name_systematic ' ?'
_space_group_ssg_name C2/m(\a0\g)0s
_symmetry_cell_setting monoclinic
_cell_angle_alpha 90
_cell_angle_beta 108.6111
_cell_angle_gamma 90
_cell_formula_units_Z 2
_cell_length_a 7.0192
_cell_length_b 8.4063
_cell_length_c 4.6264
_cell_modulation_dimension 1
_cell_volume 258.708
_computing_publication_material 'Jana2006 (Petricek, Dusek & Palatinus, 2006)'
_computing_structure_refinement 'Jana2006 (Petricek, Dusek & Palatinus, 2006)'
_diffrn_ambient_temperature 293
_diffrn_radiation_source 'X-ray tube'
_diffrn_radiation_type 'Mo K\a'
_diffrn_radiation_wavelength 0.71069
_exptl_absorpt_coefficient_mu 4.799
_exptl_absorpt_correction_T_max 0.67729
_exptl_absorpt_correction_T_min 0.43451
_exptl_absorpt_correction_type gaussian
_exptl_absorpt_process_details
;
CrysAlis RED, Oxford Diffraction Ltd., Version 1.171.27p5 beta
Analytical numeric absorption correction using a multifaceted crystal
model.
;
_exptl_crystal_density_diffrn 3.5667
_exptl_crystal_F_000 268.0
_refine_diff_density_max 0.53
_refine_diff_density_min -0.48
_refine_ls_extinction_coef 594.45
_refine_ls_extinction_method 'B-C type 1 Gaussian isotropic (Becker & Coppens, 1974)'
_cod_data_source_file bp5028.cif
_cod_data_source_block B
_cod_original_cell_volume 258.7078
_cod_database_code 2104684
_cod_database_fobs_code 2104684

loop_
_space_group_symop_ssg_id
_space_group_symop_ssg_operation_algebraic
1 x1,x2,x3,x4
2 -x1,x2,-x3,-x4+1/2
3 -x1,-x2,-x3,-x4
4 x1,-x2,x3,x4+1/2
5 x1+1/2,x2+1/2,x3,x4
6 -x1+1/2,x2+1/2,-x3,-x4+1/2
7 -x1+1/2,-x2+1/2,-x3,-x4
8 x1+1/2,-x2+1/2,x3,x4+1/2

loop_
_atom_site_type_symbol
_atom_site_label
_atom_site_fract_x
_atom_site_fract_y
_atom_site_fract_z
_atom_site_U_iso_or_equiv
_atom_site_adp_type
_atom_site_calc_flag
_atom_site_refinement_flags
_atom_site_occupancy
_atom_site_disorder_assembly
_atom_site_disorder_group
P P 0.802777 -0.019373 0.583385 0.0059 Uani d . 0.416 . .
P P(a) 0.78983 -0.015268 0.57442 0.0073 Uani d . 0.042 . .
P P(b) 0.819682 0.005666 0.588919 0.0033 Uani d . 0.042 . .
O O1 0.637449 0 0.277283 0.0087 Uani d . 1 . .
O O2 1 -0.064282 0.5 0.0176 Uani d . 0.416 . .
O O2(a) 1.000445 -0.054036 0.530873 0.0264 Uani d . 0.042 . .
O O3 0.806158 -0.146553 0.758822 0.0129 Uani d . 1 . .
O O3(a) 0.842688 -0.147832 0.731592 0.0294 Uani d . 0.042 . .
O O3(b) 0.761605 -0.149954 0.771546 0.0012 Uani d . 0.042 . .
Cr Cr 0.5 -0.187867 0 0.0077 Uani d . 1 . .
Cr Cr(a) 0.474309 -0.189819 0.018535 0.0113 Uani d . 0.0418 . .

loop_
_atom_site_aniso_label
_atom_site_aniso_U_11
_atom_site_aniso_U_22
_atom_site_aniso_U_33
_atom_site_aniso_U_12
_atom_site_aniso_U_13
_atom_site_aniso_U_23
_atom_site_aniso_type_symbol
P 0.005593 0.005891 0.004706 -0.00034 -0.000391 0.000052 P
P(a) -0.000148 0.007406 0.01524 -0.006225 0.003177 -0.013938 P
P(b) -0.007628 0.002302 0.008033 -0.004147 -0.009847 -0.002724 P
O1 0.009786 0.006013 0.008194 0 -0.000218 0 O
O2 0.008582 0.023118 0.023054 0 0.007945 0 O
O2(a) 0.009804 0.054417 0.021878 -0.000069 0.014969 -0.010542 O
O3 0.01492 0.009897 0.011161 0.002627 0.000389 0.002558 O
O3(a) 0.03646 0.011932 0.019891 0.01184 -0.019054 -0.00522 O
O3(b) -0.002903 0.003676 0.000273 0.004606 -0.004163 -0.002141 O
Cr 0.008253 0.00475 0.0072 0 -0.001756 0 Cr
Cr(a) 0.01418 0.003552 0.012183 -0.001728 -0.001452 0.000734 Cr

loop_
_atom_site_displace_Fourier_atom_site_label
_atom_site_displace_Fourier_axis
_atom_site_displace_Fourier_wave_vector_seq_id
_atom_site_displace_Fourier_param_cos
_atom_site_displace_Fourier_param_sin
P x 1 0.0013 -0.01
P y 1 0.0044 -0.0083
P z 1 0.0061 0.0051
P x 2 0.0023 0.0019
P y 2 0.0062 0.0051
P z 2 0.0015 0.0031
O1 x 1 0 0
O1 y 1 -0.0014 0.0064
O1 z 1 0 0
O1 x 2 0.0017 -0.0054
O1 y 2 0 0
O1 z 2 -0.0017 0.0004
O2 x 1 0.0062 0
O2 y 1 0 0.0109
O2 z 1 0.0439 0
O3 x 1 -0.017 0.009
O3 y 1 -0.0027 -0.0024
O3 z 1 0.0155 -0.015
O3 x 2 -0.0026 -0.0071
O3 y 2 0.0008 -0.0008
O3 z 2 0.0045 0.0044
O3 x 3 0.0011 -0.0005
O3 y 3 0.0002 -0.001
O3 z 3 -0.0022 -0.0006
Cr x 1 0.0117 0
Cr y 1 0 0.0019
Cr z 1 -0.0134 0
Cr x 2 0 -0.0034
Cr y 2 -0.0005 0
Cr z 2 0 0.0019
Cr x 3 0.0008 0
Cr y 3 0 -0.0003
Cr z 3 -0.0013 0
Cr x 4 0 0.0005
Cr y 4 -0.0004 0
Cr z 4 0 0.0004

loop_
_atom_site_displace_special_func_atom_site_label
_atom_site_displace_special_func_sawtooth_ax
_atom_site_displace_special_func_sawtooth_ay
_atom_site_displace_special_func_sawtooth_az
_atom_site_displace_special_func_sawtooth_c
_atom_site_displace_special_func_sawtooth_w
O3 -0.0327 -0.0044 0.0057 0.6919 0.916
Cr -0.0238 0 0.0133 0.25 0.9163

loop_
_atom_site_Fourier_wave_vector_seq_id
_atom_site_Fourier_wave_vector_x
_atom_site_Fourier_wave_vector_z
1 -0.36100 0.47100
2 -0.72200 0.94200
3 -1.08300 1.41300
4 -1.44400 1.88400

loop_
_atom_site_occ_Fourier_atom_site_label
_atom_site_occ_Fourier_wave_vector_seq_id
_atom_site_occ_Fourier_param_cos
_atom_site_occ_Fourier_param_sin
? ? ? ?

loop_
_atom_site_occ_special_func_atom_site_label
_atom_site_occ_special_func_crenel_c
_atom_site_occ_special_func_crenel_w
P 0.8606 0.416
P(a) 1.1109 0.084
P(b) 1.107 0.084
O2 0.75 0.416
O2(a) 1.0144 0.084
O3(a) 1.1659 0.084
O3(b) 1.214 0.084
Cr(a) 0.768 0.0837

loop_
_atom_site_U_Fourier_atom_site_label
_atom_site_U_Fourier_tens_elem
_atom_site_U_Fourier_wave_vector_seq_id
_atom_site_U_Fourier_param_cos
_atom_site_U_Fourier_param_sin
P U11 1 -0.000443 -0.000013
P U22 1 0.001083 0.000276
P U33 1 0.001311 -0.002131
P U12 1 0.000133 0.000429
P U13 1 0.000992 -0.000545
P U23 1 -0.000368 -0.000607
O3 U11 1 -0.004768 0.004802
O3 U22 1 0.000012 0.000196
O3 U33 1 -0.00037 0.002744
O3 U12 1 -0.00012 -0.000073
O3 U13 1 0.003258 -0.002039
O3 U23 1 0.000005 0.000215
Cr U11 1 0 -0.000499
Cr U22 1 0 -0.000102
Cr U33 1 0 0.001606
Cr U12 1 0.000208 0
Cr U13 1 0 0.000706
Cr U23 1 -0.000123 0
Cr U11 2 0.00173 0
Cr U22 2 -0.000162 0
Cr U33 2 0.001193 0
Cr U12 2 0 -0.000285
Cr U13 2 -0.000582 0
Cr U23 2 0 -0.000086

loop_
_atom_type_symbol
_atom_type_scat_dispersion_real
_atom_type_scat_dispersion_imag
_atom_type_scat_source
Cr 0.321 0.624 'International Tables Vol C tables 4.2.6.8 and 6.1.1.1'
P 0.102 0.094 'International Tables Vol C tables 4.2.6.8 and 6.1.1.1'
O 0.011 0.006 'International Tables Vol C tables 4.2.6.8 and 6.1.1.1'

loop_
_cell_wave_vector_seq_id
_cell_wave_vector_x
_cell_wave_vector_y
_cell_wave_vector_z
1 -0.36100 0.00000 0.47100

loop_
_geom_angle_atom_site_label_1
_geom_angle_atom_site_label_2
_geom_angle_atom_site_label_3
_geom_angle_site_symmetry_1
_geom_angle_site_symmetry_2
_geom_angle_site_symmetry_3
_geom_angle_publ_flag
_geom_angle_max
_geom_angle_min
_geom_angle_av
O1 P O1 . . 2_656 yes 76(4) 68(4) 72(3)
O1 P O2 . . . yes 111(7) 102(5) 105(7)
O1 P O3 . . . yes 117(7) 109(7) 112(6)
O1 P O3 . . 2_757 yes 169(8) 163(8) 165(7)
O1 P O3 . . 6_656 yes 64(5) 59(5) 62(4)
O1 P O3 . . 3_756 yes 96(5) 87(5) 92(5)
O1 P O3 . . 7_646 yes 71(5) 64(5) 66(4)
O1 P O3 . . 4_555 yes 113(9) 108(8) 111(7)
O1 P O2 2_656 . . yes 172(6) 162(8) 165(7)
O1 P O3 2_656 . . yes 69(3) 65(3) 66(3)
O1 P O3 2_656 . 2_757 yes 109(2) 106(3) 107(3)
O1 P O3 2_656 . 6_656 yes 92.7(19) 86(3) 89(3)
O1 P O3 2_656 . 3_756 yes 154(4) 149(4) 151(4)
O1 P O3 2_656 . 7_646 yes 102(3) 83(3) 89(2)
O1 P O3 2_656 . 4_555 yes 87(6) 76(4) 83(4)
O2 P O3 . . . yes 109(5) 101(7) 103(7)
O2 P O3 . . 2_757 yes 78(2) 66(3) 73(3)
O2 P O3 . . 6_656 yes 105(6) 91(4) 102(5)
O2 P O3 . . 3_756 yes 43(3) 31(2) 40(3)
O2 P O3 . . 7_646 yes 82(4) 69(5) 77(5)
O2 P O3 . . 4_555 yes 114(7) 105(6) 111(6)
O3 P O3 . . 2_757 yes 57(3) 53.5(19) 56(3)
O3 P O3 . . 6_656 yes 160(5) 153(5) 155(6)
O3 P O3 . . 3_756 yes 145(5) 137(4) 142(5)
O3 P O3 . . 7_646 yes 68(5) 60(5) 63(4)
O3 P O3 . . 4_555 yes 115(9) 112(7) 114(7)
O3 P O3 2_757 . 6_656 yes 135(4) 129(2) 133(3)
O3 P O3 2_757 . 3_756 yes 98(2) 90.7(13) 95.3(19)
O3 P O3 2_757 . 7_646 yes 101(3) 98(4) 99(3)
O3 P O3 2_757 . 4_555 yes 84(4) 82(2) 83(3)
O3 P O3 6_656 . 3_756 yes 64(2) 60.9(15) 62(2)
O3 P O3 6_656 . 7_646 yes 127(2) 123(3) 126(3)
O3 P O3 6_656 . 4_555 yes 56(4) 53(3) 54(4)
O3 P O3 3_756 . 7_646 yes 110(3) 95(3) 105(3)
O3 P O3 3_756 . 4_555 yes 87(5) 79(4) 82(4)
O3 P O3 7_646 . 4_555 yes 178(5) 170(4) 172(5)
O1 Cr O1 . . 2_655 yes 81.69(9) 78.94(8) 79.93(9)
O1 Cr O2 . . 7_645 yes 147.96(10) 138.76(12) 141.29(11)
O1 Cr O2 . . 7_646 yes 100.24(15) 94.13(16) 96.20(15)
O1 Cr O3 . . 1_554 yes 89.29(11) 76.41(9) 83.86(11)
O1 Cr O3 . . . yes 45.31(8) 44.03(7) 44.72(7)
O1 Cr O3 . . 2_655 yes 125.28(10) 122.05(10) 123.75(10)
O1 Cr O3 . . 2_656 yes 90.99(11) 79.26(9) 85.76(10)
O1 Cr O3 . . 3_656 yes 64.05(8) 52.09(8) 57.48(8)
O1 Cr O3 . . 7_646 yes 97.00(11) 92.79(11) 95.19(11)
O1 Cr O3 . . 4_554 yes 62.33(8) 50.67(8) 55.71(8)
O1 Cr O3 . . 8_444 yes 169.24(15) 160.22(15) 165.17(15)
O1 Cr O2 2_655 . 7_645 yes 100.21(15) 94.13(16) 96.10(15)
O1 Cr O2 2_655 . 7_646 yes 147.91(10) 138.76(12) 141.23(11)
O1 Cr O3 2_655 . 1_554 yes 90.99(11) 79.26(9) 85.89(11)
O1 Cr O3 2_655 . . yes 125.27(10) 122.05(10) 123.71(10)
O1 Cr O3 2_655 . 2_655 yes 45.31(8) 44.03(7) 44.72(7)
O1 Cr O3 2_655 . 2_656 yes 89.30(11) 76.40(9) 83.72(11)
O1 Cr O3 2_655 . 3_656 yes 62.33(8) 50.67(8) 55.63(8)
O1 Cr O3 2_655 . 7_646 yes 169.26(15) 160.22(15) 165.23(15)
O1 Cr O3 2_655 . 4_554 yes 64.05(8) 52.09(8) 57.55(8)
O1 Cr O3 2_655 . 8_444 yes 97.00(11) 92.78(11) 95.19(11)
O2 Cr O3 7_645 . 1_554 yes 64.37(10) 61.19(11) 62.31(11)
O2 Cr O3 7_645 . . yes 132.36(10) 126.78(10) 129.93(10)
O2 Cr O3 7_645 . 2_655 yes 59.30(12) 54.51(11) 58.12(10)
O2 Cr O3 7_645 . 2_656 yes 130.25(11) 125.17(12) 128.60(11)
O2 Cr O3 7_645 . 3_656 yes 152.92(8) 143.07(7) 146.18(8)
O2 Cr O3 7_645 . 7_646 yes 78.09(13) 74.37(14) 77.37(15)
O2 Cr O3 7_645 . 8_444 yes 51.51(14) 46.25(14) 49.81(14)
O2 Cr O3 7_646 . 1_554 yes 130.25(11) 125.18(12) 128.63(11)
O2 Cr O3 7_646 . . yes 59.30(12) 54.53(11) 58.10(10)
O2 Cr O3 7_646 . 2_655 yes 132.36(10) 126.77(10) 129.84(10)
O2 Cr O3 7_646 . 2_656 yes 64.40(10) 61.19(11) 62.36(11)
O2 Cr O3 7_646 . 7_646 yes 51.51(14) 46.28(14) 49.84(14)
O2 Cr O3 7_646 . 4_554 yes 152.93(8) 143.07(7) 146.38(8)
O2 Cr O3 7_646 . 8_444 yes 78.09(13) 74.33(14) 77.30(15)
O3 Cr O3 1_554 . . yes 104.58(10) 89.55(10) 94.31(10)
O3 Cr O3 1_554 . 2_655 yes 87.60(9) 74.65(9) 84.07(10)
O3 Cr O3 1_554 . 2_656 yes 166.7(2) 163.83(13) 165.31(14)
O3 Cr O3 1_554 . 3_656 yes 131.39(12) 119.20(11) 126.90(12)
O3 Cr O3 1_554 . 7_646 yes 84.21(14) 78.50(15) 80.29(15)
O3 Cr O3 1_554 . 4_554 yes 44.69(11) 34.72(11) 38.19(10)
O3 Cr O3 1_554 . 8_444 yes 112.05(14) 106.51(16) 110.01(15)
O3 Cr O3 . . 2_655 yes 168.12(11) 165.30(11) 167.14(11)
O3 Cr O3 . . 2_656 yes 87.56(9) 74.65(9) 83.96(10)
O3 Cr O3 . . 3_656 yes 85.68(8) 75.90(8) 82.63(8)
O3 Cr O3 . . 7_646 yes 57.06(13) 53.86(12) 54.98(12)
O3 Cr O3 . . 4_554 yes 97.09(9) 85.90(8) 88.78(9)
O3 Cr O3 . . 8_444 yes 137.26(14) 131.49(14) 135.68(14)
O3 Cr O3 2_655 . 2_656 yes 104.58(10) 89.55(11) 94.18(10)
O3 Cr O3 2_655 . 3_656 yes 97.09(9) 85.90(8) 88.70(9)
O3 Cr O3 2_655 . 7_646 yes 137.26(14) 131.49(14) 135.75(14)
O3 Cr O3 2_655 . 4_554 yes 85.68(8) 75.90(8) 82.69(8)
O3 Cr O3 2_655 . 8_444 yes 57.06(13) 53.86(12) 54.96(12)
O3 Cr O3 2_656 . 3_656 yes 44.69(11) 34.72(11) 38.13(10)
O3 Cr O3 2_656 . 7_646 yes 112.05(14) 106.51(16) 110.07(15)
O3 Cr O3 2_656 . 4_554 yes 131.39(12) 119.20(11) 126.85(12)
O3 Cr O3 2_656 . 8_444 yes 84.21(14) 78.50(15) 80.35(15)
O3 Cr O3 3_656 . 7_646 yes 133.78(13) 130.95(13) 132.63(13)
O3 Cr O3 3_656 . 4_554 yes 92.86(8) 79.19(10) 89.34(9)
O3 Cr O3 3_656 . 8_444 yes 112.88(13) 104.14(13) 108.13(13)
O3 Cr O3 7_646 . 4_554 yes 112.88(14) 104.14(13) 108.11(13)
O3 Cr O3 7_646 . 8_444 yes 94.80(16) 91.41(16) 92.59(16)
O3 Cr O3 4_554 . 8_444 yes 133.78(13) 130.96(13) 132.62(13)

loop_
_geom_bond_atom_site_label_1
_geom_bond_atom_site_label_2
_geom_bond_site_symmetry_1
_geom_bond_site_symmetry_2
_geom_bond_publ_flag
_geom_bond_distance_max
_geom_bond_distance_min
_geom_bond_distance_av
P O1 . . yes 1.55(9) 1.49(9) 1.53(8)
P O1 . 2_656 yes 3.46(11) 3.25(10) 3.39(10)
P O2 . . yes 1.60(13) 1.58(10) 1.60(10)
P O3 . . yes 1.55(14) 1.44(9) 1.51(12)
P O3 . 2_757 yes 3.57(7) 3.46(10) 3.49(9)
P O3 . 6_656 yes 3.55(14) 3.43(16) 3.47(13)
P O3 . 3_756 yes 3.75(8) 3.45(12) 3.54(11)
P O3 . 7_646 yes 3.28(16) 3.15(14) 3.24(13)
P O3 . 4_555 yes 1.61(14) 1.45(16) 1.49(13)
Cr O1 . . yes 2.104(3) 2.046(2) 2.079(2)
Cr O1 . 2_655 yes 2.104(3) 2.046(2) 2.080(2)
Cr O2 . 7_645 yes 3.403(5) 3.091(5) 3.194(6)
Cr O2 . 7_646 yes 3.402(5) 3.091(5) 3.191(6)
Cr O3 . 1_554 yes 3.431(5) 2.378(5) 2.708(4)
Cr O3 . . yes 3.536(3) 3.490(3) 3.512(3)
Cr O3 . 2_655 yes 3.536(3) 3.490(3) 3.511(3)
Cr O3 . 2_656 yes 3.431(5) 2.378(5) 2.716(4)
Cr O3 . 3_656 yes 4.086(4) 3.594(4) 3.950(4)
Cr O3 . 7_646 yes 2.048(4) 1.984(4) 2.024(4)
Cr O3 . 4_554 yes 4.086(4) 3.594(4) 3.947(4)
Cr O3 . 8_444 yes 2.048(4) 1.984(4) 2.023(4)

loop_
_geom_hbond_atom_site_label_D
_geom_hbond_atom_site_label_H
_geom_hbond_atom_site_label_A
_geom_hbond_site_symmetry_D
_geom_hbond_site_symmetry_H
_geom_hbond_site_symmetry_A
_geom_hbond_distance_DH
_geom_hbond_distance_HA
_geom_hbond_distance_DA
_geom_hbond_angle_DHA
_geom_hbond_publ_flag
? ? ? ? ? ? ? ? ? ? ?

loop_
_geom_torsion_atom_site_label_1
_geom_torsion_atom_site_label_2
_geom_torsion_atom_site_label_3
_geom_torsion_atom_site_label_4
_geom_torsion_site_symmetry_1
_geom_torsion_site_symmetry_2
_geom_torsion_site_symmetry_3
_geom_torsion_site_symmetry_4
_geom_torsion
_geom_torsion_publ_flag
? ? ? ? ? ? ? ? ? ?
